data_4128231
loop_
_publ_author_name
'Wei, Yong-Sheng'
'Zhang, Mei'
'Kitta, Mitsunori'
'Liu, Zheng'
'Horike, Satoshi'
'Xu, Qiang'

_publ_section_title
;
 A Single-Crystal Open-Capsule Metal-Organic Framework.
;
_journal_issue 19
_journal_name_full 'Journal of the American Chemical Society'
_journal_page_first 7906
_journal_page_last 7916
_journal_paper_doi 10.1021/jacs.9b02417
_journal_volume 141
_journal_year 2019
_chemical_formula_moiety '0.5(C88 H40 Fe6 N14 O26)'
_chemical_formula_sum 'C44 H20 Fe3 N7 O13'
_chemical_formula_weight 1022.22
_space_group_crystal_system hexagonal
_space_group_IT_number 194
_space_group_name_Hall '-P 6c 2c'
_space_group_name_H-M_alt 'P 63/m m c'
_symmetry_space_group_name_Hall '-P 6c 2c'
_symmetry_space_group_name_H-M 'P 63/m m c'
_atom_sites_solution_hydrogens geom
_atom_sites_solution_primary direct
_audit_creation_date 2018-07-08
_audit_creation_method
;
Olex2 1.2
(compiled 2016.09.09 svn.r3337 for OlexSys, GUI svn.r5227)
;
_cell_angle_alpha 90
_cell_angle_beta 90
_cell_angle_gamma 120
_cell_formula_units_Z 2
_cell_length_a 16.8853(4)
_cell_length_b 16.8853(4)
_cell_length_c 14.8612(5)
_cell_measurement_reflns_used 5842
_cell_measurement_temperature 150(2)
_cell_measurement_theta_max 29.9790
_cell_measurement_theta_min 2.3850
_cell_volume 3669.46(17)
_computing_molecular_graphics 'Olex2 (Dolomanov et al., 2009)'
_computing_publication_material 'Olex2 (Dolomanov et al., 2009)'
_computing_structure_refinement 'ShelXL (Sheldrick, 2015)'
_computing_structure_solution 'SIR2004 (Burla et al., 2007)'
_diffrn_ambient_temperature 150.15
_diffrn_measured_fraction_theta_full 0.997
_diffrn_measured_fraction_theta_max 0.998
_diffrn_measurement_device_type 'Xcalibur, Atlas, Gemini ultra'
_diffrn_radiation_type MoK\a
_diffrn_radiation_wavelength 0.71073
_diffrn_reflns_av_R_equivalents 0.0369
_diffrn_reflns_av_unetI/netI 0.0211
_diffrn_reflns_Laue_measured_fraction_full 0.997
_diffrn_reflns_Laue_measured_fraction_max 0.998
_diffrn_reflns_limit_h_max 20
_diffrn_reflns_limit_h_min -19
_diffrn_reflns_limit_k_max 19
_diffrn_reflns_limit_k_min -17
_diffrn_reflns_limit_l_max 9
_diffrn_reflns_limit_l_min -18
_diffrn_reflns_number 13573
_diffrn_reflns_point_group_measured_fraction_full 0.997
_diffrn_reflns_point_group_measured_fraction_max 0.998
_diffrn_reflns_theta_full 26.000
_diffrn_reflns_theta_max 25.992
_diffrn_reflns_theta_min 1.954
_exptl_absorpt_coefficient_mu 0.629
_exptl_absorpt_correction_T_max 1.00000
_exptl_absorpt_correction_T_min 0.95758
_exptl_absorpt_correction_type multi-scan
_exptl_absorpt_process_details 'CrysAlisPro 1.171.39.43c (Rigaku Oxford Diffraction, 2018)'
_exptl_crystal_colour 'clear red'
_exptl_crystal_colour_lustre clear
_exptl_crystal_colour_primary red
_exptl_crystal_density_diffrn 0.925
_exptl_crystal_description plate
_exptl_crystal_F_000 1030
_exptl_crystal_size_max 0.5
_exptl_crystal_size_mid 0.03
_exptl_crystal_size_min 0.01
_refine_diff_density_max 0.446
_refine_diff_density_min -0.307
_refine_diff_density_rms 0.067
_refine_ls_extinction_method none
_refine_ls_goodness_of_fit_ref 1.066
_refine_ls_hydrogen_treatment constr
_refine_ls_matrix_type full
_refine_ls_number_parameters 75
_refine_ls_number_reflns 1387
_refine_ls_number_restraints 7
_refine_ls_restrained_S_all 1.083
_refine_ls_R_factor_all 0.0465
_refine_ls_R_factor_gt 0.0416
_refine_ls_shift/su_max 0.000
_refine_ls_shift/su_mean 0.000
_refine_ls_structure_factor_coef Fsqd
_refine_ls_weighting_details
;
 w=1/[\s^2^(Fo^2^)+(0.0930P)^2^+1.3982P]
 where P=(Fo^2^+2Fc^2^)/3
;
_refine_ls_weighting_scheme calc
_refine_ls_wR_factor_gt 0.1281
_refine_ls_wR_factor_ref 0.1318
_reflns_Friedel_coverage 0.000
_reflns_number_gt 1232
_reflns_number_total 1387
_reflns_threshold_expression 'I > 2\s(I)'
_cod_data_source_file ja9b02417_si_003.cif
_cod_data_source_block Fe-MIL-88B-tpy
_cod_original_cell_volume 3669.5(2)
_cod_database_code 4128231
_shelxl_version_number 2013-2
_shelx_space_group_comment
;
The symmetry employed for this shelxl refinement is uniquely defined
by the following loop, which should always be used as a source of
symmetry information in preference to the above space-group names.
They are only intended as comments.
;
_olex2_refinement_description
;
1. Fixed Uiso
 At 1.2 times of:
  All C(H) groups, All N(H,H,H) groups
2. Shared sites
{N3, C8}
3. Restrained distances
 N1-C3
 1.5 with sigma of 0.01
4. Uiso/Uaniso restraints and constraints
Uanis(N1) \\sim Ueq: with sigma of 0.01 and sigma for terminal atoms of 0.01
Uanis(N3) = Uanis(C8)
5. Others
 Fixed Sof: N1(0.25) H1A(0.16667) H1B(0.16667) H1C(0.16667) C8(0.16667)
 H8(0.16667) N3(0.08333)
6.a Aromatic/amide H refined with riding coordinates:
 C4(H4), C5(H5), C8(H8)
6.b Idealised Me refined as rotating group:
 N1(H1A,H1B,H1C)
;
_platon_squeeze_void_probe_radius 1.20

loop_
_space_group_symop_operation_xyz
'x, y, z'
'-y, x-y, z'
'-x+y, -x, z'
'-x, -y, z+1/2'
'y, -x+y, z+1/2'
'x-y, x, z+1/2'
'y, x, -z'
'x-y, -y, -z'
'-x, -x+y, -z'
'-y, -x, -z+1/2'
'-x+y, y, -z+1/2'
'x, x-y, -z+1/2'
'-x, -y, -z'
'y, -x+y, -z'
'x-y, x, -z'
'x, y, -z-1/2'
'-y, x-y, -z-1/2'
'-x+y, -x, -z-1/2'
'-y, -x, z'
'-x+y, y, z'
'x, x-y, z'
'y, x, z-1/2'
'x-y, -y, z-1/2'
'-x, -x+y, z-1/2'

loop_
_atom_site_label
_atom_site_type_symbol
_atom_site_fract_x
_atom_site_fract_y
_atom_site_fract_z
_atom_site_U_iso_or_equiv
_atom_site_adp_type
_atom_site_occupancy
_atom_site_site_symmetry_order
_atom_site_calc_flag
_atom_site_refinement_flags_posn
_atom_site_refinement_flags_adp
_atom_site_refinement_flags_occupancy
_atom_site_disorder_assembly
_atom_site_disorder_group
Fe1 Fe 0.73150(2) 0.46300(3) 0.2500 0.0227(2) Uani 1 4 d S T P . .
O1 O 0.6667 0.3333 0.2500 0.0183(8) Uani 1 12 d S T P . .
O2 O 0.65389(12) 0.47678(11) 0.34577(13) 0.0577(6) Uani 1 1 d . . . . .
N1 N 0.3977(10) 0.3095(6) 0.4708(11) 0.116(5) Uani 0.25 1 d D U . . .
H1A H 0.3483 0.2887 0.5077 0.140 Uiso 0.1667 1 calc GR . . . .
H1B H 0.4355 0.2895 0.4912 0.140 Uiso 0.1667 1 calc GR . . . .
H1C H 0.3788 0.2881 0.4141 0.140 Uiso 0.1667 1 calc GR . . . .
N2 N 0.80643(11) 0.6129(2) 0.2500 0.0364(8) Uani 1 4 d S T P . .
C1 C 0.57402(11) 0.42598(11) 0.3724(2) 0.0418(7) Uani 1 2 d S T P . .
C2 C 0.53633(13) 0.46367(13) 0.4391(3) 0.0548(10) Uani 1 2 d S T P . .
C3 C 0.4479(2) 0.4115(2) 0.4698(3) 0.1027(16) Uani 1 1 d D . . . .
C4 C 0.8974(3) 0.6617(3) 0.2500 0.0694(13) Uani 1 2 d S T P . .
H4 H 0.9303 0.6295 0.2500 0.083 Uiso 1 2 calc RS T P . .
C5 C 0.9469(2) 0.7560(3) 0.2500 0.0766(15) Uani 1 2 d S T P . .
H5 H 1.0119 0.7868 0.2500 0.092 Uiso 1 2 calc RS T P . .
C6 C 0.90253(15) 0.8051(3) 0.2500 0.0463(11) Uani 1 4 d S T P A .
C7 C 0.95340(16) 0.9068(3) 0.2500 0.0465(11) Uani 1 4 d S T P . .
C8 C 0.9059(3) 0.95295(14) 0.2500 0.0473(11) Uani 0.6667 4 d S T P A 1
H8 H 0.8409 0.9205 0.2500 0.057 Uiso 0.6667 4 calc RS T P A 1
N3 N 0.9059(3) 0.95295(14) 0.2500 0.0473(11) Uani 0.3333 4 d S T P A 2

loop_
_atom_site_aniso_label
_atom_site_aniso_U_11
_atom_site_aniso_U_22
_atom_site_aniso_U_33
_atom_site_aniso_U_23
_atom_site_aniso_U_13
_atom_site_aniso_U_12
Fe1 0.0219(3) 0.0242(3) 0.0226(3) 0.000 0.000 0.01208(17)
O1 0.0196(12) 0.0196(12) 0.0155(18) 0.000 0.000 0.0098(6)
O2 0.0499(10) 0.0356(9) 0.0735(12) -0.0178(8) 0.0292(9) 0.0108(7)
N1 0.111(8) 0.094(7) 0.137(8) -0.036(6) 0.054(7) 0.046(6)
N2 0.0233(12) 0.0268(17) 0.060(2) 0.000 0.000 0.0134(8)
C1 0.0389(12) 0.0389(12) 0.0451(16) -0.0108(7) 0.0108(7) 0.0174(14)
C2 0.0479(14) 0.0479(14) 0.063(2) -0.0205(9) 0.0205(9) 0.0194(16)
C3 0.0580(19) 0.069(2) 0.146(3) -0.058(2) 0.047(2) 0.0048(16)
C4 0.0336(18) 0.0338(18) 0.145(4) 0.000 0.000 0.0203(15)
C5 0.0304(18) 0.0336(18) 0.166(5) 0.000 0.000 0.0165(15)
C6 0.0272(15) 0.030(2) 0.083(3) 0.000 0.000 0.0149(11)
C7 0.0308(16) 0.034(2) 0.076(3) 0.000 0.000 0.0168(12)
C8 0.024(2) 0.0286(15) 0.088(3) 0.000 0.000 0.0121(10)
N3 0.024(2) 0.0286(15) 0.088(3) 0.000 0.000 0.0121(10)

loop_
_atom_type_symbol
_atom_type_description
_atom_type_scat_dispersion_real
_atom_type_scat_dispersion_imag
_atom_type_scat_source
C C 0.0033 0.0016 'International Tables Vol C Tables 4.2.6.8 and 6.1.1.4'
H H 0.0000 0.0000 'International Tables Vol C Tables 4.2.6.8 and 6.1.1.4'
Fe Fe 0.3463 0.8444 'International Tables Vol C Tables 4.2.6.8 and 6.1.1.4'
N N 0.0061 0.0033 'International Tables Vol C Tables 4.2.6.8 and 6.1.1.4'
O O 0.0106 0.0060 'International Tables Vol C Tables 4.2.6.8 and 6.1.1.4'

loop_
_geom_angle_atom_site_label_1
_geom_angle_atom_site_label_2
_geom_angle_atom_site_label_3
_geom_angle
_geom_angle_site_symmetry_1
_geom_angle_site_symmetry_3
O1 Fe1 O2 95.71(5) . 16_556
O1 Fe1 O2 95.71(5) . 20_655
O1 Fe1 O2 95.71(5) . .
O1 Fe1 O2 95.71(5) . 11_655
O1 Fe1 N2 180.0 . .
O2 Fe1 O2 168.58(10) 16_556 20_655
O2 Fe1 O2 89.30(12) 16_556 .
O2 Fe1 O2 89.29(12) 20_655 11_655
O2 Fe1 O2 89.57(12) . 20_655
O2 Fe1 O2 89.57(12) 16_556 11_655
O2 Fe1 O2 168.58(10) . 11_655
O2 Fe1 N2 84.29(5) 16_556 .
O2 Fe1 N2 84.29(5) 11_655 .
O2 Fe1 N2 84.29(5) 20_655 .
O2 Fe1 N2 84.29(5) . .
Fe1 O1 Fe1 120.0 3_665 2_655
Fe1 O1 Fe1 120.0 2_655 .
Fe1 O1 Fe1 120.0 3_665 .
C1 O2 Fe1 133.11(16) . .
H1A N1 H1B 109.5 . .
H1A N1 H1C 109.5 . .
H1B N1 H1C 109.5 . .
C3 N1 H1A 109.5 . .
C3 N1 H1B 109.5 . .
C3 N1 H1C 109.5 . .
C4 N2 Fe1 122.39(19) 20_655 .
C4 N2 Fe1 122.39(19) . .
C4 N2 C4 115.2(4) . 20_655
O2 C1 O2 124.5(3) . 19_665
O2 C1 C2 117.76(13) 19_665 .
O2 C1 C2 117.76(13) . .
C3 C2 C1 120.50(16) . .
C3 C2 C1 120.50(16) 19_665 .
C3 C2 C3 119.0(3) 19_665 .
C2 C3 N1 123.3(6) . .
C2 C3 C3 120.51(16) . 7_556
C3 C3 N1 112.4(5) 7_556 .
N2 C4 H4 118.0 . .
N2 C4 C5 124.0(3) . .
C5 C4 H4 118.0 . .
C4 C5 H5 120.0 . .
C6 C5 C4 120.0(3) . .
C6 C5 H5 120.0 . .
C5 C6 C5 116.7(4) . 20_655
C5 C6 C7 121.7(2) . .
C5 C6 C7 121.7(2) 20_655 .
C8 C7 C6 119.5(2) . .
C8 C7 C6 119.5(2) 2_765 .
C8 C7 C8 120.9(4) . 2_765
N3 C7 C6 119.5(2) 2_765 .
C7 C8 C7 119.1(4) . 3_675
C7 C8 H8 120.5 . .
C7 C8 H8 120.5 3_675 .

loop_
_geom_bond_atom_site_label_1
_geom_bond_atom_site_label_2
_geom_bond_distance
_geom_bond_site_symmetry_2
Fe1 O1 1.8961(5) .
Fe1 O2 2.0254(15) .
Fe1 O2 2.0254(15) 11_655
Fe1 O2 2.0253(15) 16_556
Fe1 O2 2.0254(15) 20_655
Fe1 N2 2.192(3) .
O1 Fe1 1.8960(5) 3_665
O1 Fe1 1.8960(5) 2_655
O2 C1 1.247(2) .
N1 H1A 0.9100 .
N1 H1B 0.9100 .
N1 H1C 0.9100 .
N1 C3 1.492(8) .
N2 C4 1.332(4) 20_655
N2 C4 1.332(4) .
C1 O2 1.247(2) 19_665
C1 C2 1.483(4) .
C2 C3 1.378(3) 19_665
C2 C3 1.378(3) .
C3 C3 1.393(5) 7_556
C4 H4 0.9500 .
C4 C5 1.380(5) .
C5 H5 0.9500 .
C5 C6 1.368(4) .
C6 C5 1.368(4) 20_655
C6 C7 1.488(6) .
C7 C8 1.370(3) 2_765
C7 C8 1.370(3) .
C7 N3 1.370(3) 2_765
C8 C7 1.369(3) 3_675
C8 H8 0.9500 .

loop_
_geom_torsion_atom_site_label_1
_geom_torsion_atom_site_label_2
_geom_torsion_atom_site_label_3
_geom_torsion_atom_site_label_4
_geom_torsion
_geom_torsion_site_symmetry_1
_geom_torsion_site_symmetry_4
Fe1 O2 C1 O2 5.1(6) . 19_665
Fe1 O2 C1 C2 -173.8(3) . .
Fe1 N2 C4 C5 180.0 . .
O2 Fe1 O1 Fe1 -135.07(6) . 3_665
O2 Fe1 O1 Fe1 -44.93(6) 20_655 3_665
O2 Fe1 O1 Fe1 135.07(6) 20_655 2_655
O2 Fe1 O1 Fe1 -135.07(6) 11_655 2_655
O2 Fe1 O1 Fe1 44.93(6) 11_655 3_665
O2 Fe1 O1 Fe1 -44.93(6) 16_556 2_655
O2 Fe1 O1 Fe1 135.07(6) 16_556 3_665
O2 Fe1 O1 Fe1 44.93(6) . 2_655
O2 C1 C2 C3 -178.7(4) 19_665 19_665
O2 C1 C2 C3 0.3(6) . 19_665
O2 C1 C2 C3 178.7(4) . .
O2 C1 C2 C3 -0.3(6) 19_665 .
N2 C4 C5 C6 0.0 . .
C1 C2 C3 N1 25.4(11) . .
C1 C2 C3 C3 -177.9(6) . 7_556
C3 C2 C3 N1 -156.1(9) 19_665 .
C3 C2 C3 C3 0.6(11) 19_665 7_556
C4 N2 C4 C5 0.0 20_655 .
C4 C5 C6 C5 0.0 . 20_655
C4 C5 C6 C7 180.0 . .
C5 C6 C7 C8 180.0 20_655 2_765
C5 C6 C7 C8 180.0 . .
C5 C6 C7 C8 0.0 . 2_765
C5 C6 C7 C8 0.0 20_655 .
C5 C6 C7 N3 180.0 20_655 2_765
C5 C6 C7 N3 0.0 . 2_765
C6 C7 C8 C7 180.0 . 3_675
C8 C7 C8 C7 0.0 2_765 3_675
N3 C7 C8 C7 0.0 2_765 3_675

loop_
_platon_squeeze_void_nr
_platon_squeeze_void_average_x
_platon_squeeze_void_average_y
_platon_squeeze_void_average_z
_platon_squeeze_void_volume
_platon_squeeze_void_count_electrons
_platon_squeeze_void_content
1 -0.010 -0.009 -0.008 1672 374 ' '
